data_7245212
loop_
_publ_author_name
'Liao, Lieqiang'
'Liu, Ruidong'
'Hu, Shuwen'
'Jiang, Wenting'
'Chen, Yali'
'Zhong, Jinlian'
'Jia, Xinjian'
'Liu, Huijin'
'Luo, Xuzhong'

_publ_section_title
;
 Self-assembled sonogels formed from 1,4-naphthalenedicarbonyldinicotinic
 acid hydrazide
;
_journal_issue 31
_journal_name_full 'RSC Advances'
_journal_page_first 20218
_journal_page_last 20226
_journal_paper_doi 10.1039/D2RA01391F
_journal_volume 12
_journal_year 2022
_chemical_formula_moiety '4(C24 H18 N6 O4), 6(H2 O), 3(C2 H6 O)'
_chemical_formula_sum 'C102 H102 N24 O25'
_chemical_formula_weight 2064.07
_space_group_crystal_system monoclinic
_space_group_IT_number 14
_space_group_name_Hall '-P 2yn'
_space_group_name_H-M_alt 'P 1 21/n 1'
_atom_sites_solution_hydrogens mixed
_audit_creation_date 2020-09-15
_audit_creation_method
;
Olex2 1.2-beta
(compiled 2018.05.29 svn.r3508 for OlexSys, GUI svn.r5506)
;
_audit_update_record
;
2020-09-15 deposited with the CCDC.	2022-07-05 downloaded from the CCDC.
;
_cell_angle_alpha 90
_cell_angle_beta 90.440(2)
_cell_angle_gamma 90
_cell_formula_units_Z 1
_cell_length_a 8.0569(2)
_cell_length_b 36.1507(7)
_cell_length_c 8.9337(2)
_cell_measurement_reflns_used 5202
_cell_measurement_temperature 100.01(10)
_cell_measurement_theta_max 78.4380
_cell_measurement_theta_min 4.8600
_cell_volume 2601.98(10)
_computing_cell_refinement 'CrysAlisPro 1.171.39.28b (Rigaku OD, 2015)'
_computing_data_collection 'CrysAlisPro 1.171.39.28b (Rigaku OD, 2015)'
_computing_data_reduction 'CrysAlisPro 1.171.39.28b (Rigaku OD, 2015)'
_computing_molecular_graphics 'Olex2 (Dolomanov et al., 2009)'
_computing_publication_material 'Olex2 (Dolomanov et al., 2009)'
_computing_structure_refinement 'ShelXL (Sheldrick, 2015)'
_computing_structure_solution 'SHELXS-97 (Sheldrick, 1990)'
_diffrn_ambient_environment N~2~
_diffrn_ambient_temperature 100.01(10)
_diffrn_detector 'CCD plate'
_diffrn_measured_fraction_theta_full 0.960
_diffrn_measured_fraction_theta_max 0.960
_diffrn_measurement_details
;
List of Runs (angles in degrees, time in seconds):

  # Type    Start    End  Width  t~exp~   \w     \q     \k     \f   Frames
#--------------------------------------------------------------------------
  1  \w     -1.00  24.00   0.50    0.80    --    0.00  20.00  73.00   50
  2  \w     58.00  83.00   0.50    3.19    --  105.20 -20.00 -93.00   50
  3  \w    110.00 146.00   0.50    3.19    --  105.20  20.00  73.00   72
  4  \w    -23.00   3.00   0.50    0.80    --    0.00 -57.00-180.00   52
  5  \w    -32.00  84.00   0.50    0.80    --    0.00  77.00 -60.00  232
  6  \w     90.00 123.00   0.50    3.19    --  105.20 -30.00  60.00   66
  7  \w     16.00  78.00   0.50    3.19    --  105.20 -30.00  60.00  124
  8  \w     77.00 126.00   0.50    3.19    --  105.20 -82.00  90.00   98
  9  \w     67.00 124.00   0.50    3.19    --  105.20 -45.00  60.00  114
 10  \w     16.00 132.00   0.50    3.19    --  105.20 -30.00 -60.00  232
 11  \w    134.00 159.00   0.50    3.19    --  105.20  45.00-120.00   50
 12  \w     82.00 107.00   0.50    3.19    --  105.20 -82.00 120.00   50
 13  \w     22.00 115.00   0.50    3.19    --  105.20 -61.00 150.00  186
;
_diffrn_measurement_device 'four-circle diffractometer'
_diffrn_measurement_device_type 'XtaLAB AFC12 (RINC): Kappa dual offset/far'
_diffrn_measurement_method '\w scans'
_diffrn_orient_matrix_type 'CrysAlisPro convention (1999,Acta A55,543-557)'
_diffrn_orient_matrix_UB_11 -0.0499705000
_diffrn_orient_matrix_UB_12 0.0410711000
_diffrn_orient_matrix_UB_13 0.0088163000
_diffrn_orient_matrix_UB_21 0.0081518000
_diffrn_orient_matrix_UB_22 -0.0017076000
_diffrn_orient_matrix_UB_23 0.1720624000
_diffrn_orient_matrix_UB_31 0.1844885000
_diffrn_orient_matrix_UB_32 0.0112238000
_diffrn_orient_matrix_UB_33 -0.0036375000
_diffrn_radiation_monochromator graphite
_diffrn_radiation_probe x-ray
_diffrn_radiation_type CuK\a
_diffrn_radiation_wavelength 1.54178
_diffrn_reflns_av_R_equivalents 0.0782
_diffrn_reflns_av_unetI/netI 0.0797
_diffrn_reflns_Laue_measured_fraction_full 0.960
_diffrn_reflns_Laue_measured_fraction_max 0.960
_diffrn_reflns_limit_h_max 9
_diffrn_reflns_limit_h_min -5
_diffrn_reflns_limit_k_max 43
_diffrn_reflns_limit_k_min -40
_diffrn_reflns_limit_l_max 10
_diffrn_reflns_limit_l_min -10
_diffrn_reflns_number 11781
_diffrn_reflns_point_group_measured_fraction_full 0.960
_diffrn_reflns_point_group_measured_fraction_max 0.960
_diffrn_reflns_theta_full 66.496
_diffrn_reflns_theta_max 66.496
_diffrn_reflns_theta_min 4.893
_diffrn_source 'fine-focus sealed X-ray tube'
_diffrn_source_type 'Enhance (Cu) X-ray Source'
_exptl_absorpt_coefficient_mu 0.807
_exptl_absorpt_correction_T_max 1.00000
_exptl_absorpt_correction_T_min 0.23217
_exptl_absorpt_correction_type multi-scan
_exptl_absorpt_process_details
;
CrysAlisPro 1.171.39.28b (Rigaku Oxford Diffraction, 2015)
Empirical absorption correction using spherical harmonics,
 implemented in SCALE3 ABSPACK scaling algorithm.
;
_exptl_crystal_colour 'clear light colourless'
_exptl_crystal_colour_lustre clear
_exptl_crystal_colour_modifier light
_exptl_crystal_colour_primary colourless
_exptl_crystal_density_diffrn 1.317
_exptl_crystal_density_method 'not measured'
_exptl_crystal_description block
_exptl_crystal_F_000 1082
_exptl_crystal_recrystallization_method
'gel formed from compounds in ethanol gradually transformed into granular crystals upon extension of the aging time'
_exptl_crystal_size_max 0.513
_exptl_crystal_size_mid 0.346
_exptl_crystal_size_min 0.235
_refine_diff_density_max 0.946
_refine_diff_density_min -0.560
_refine_diff_density_rms 0.108
_refine_ls_extinction_method none
_refine_ls_goodness_of_fit_ref 1.050
_refine_ls_hydrogen_treatment constr
_refine_ls_matrix_type full
_refine_ls_number_parameters 360
_refine_ls_number_reflns 4415
_refine_ls_number_restraints 37
_refine_ls_restrained_S_all 1.057
_refine_ls_R_factor_all 0.1123
_refine_ls_R_factor_gt 0.1023
_refine_ls_shift/su_max 0.000
_refine_ls_shift/su_mean 0.000
_refine_ls_structure_factor_coef Fsqd
_refine_ls_weighting_details 'w=1/[\s^2^(Fo^2^)+(0.1784P)^2^+4.1912P] where P=(Fo^2^+2Fc^2^)/3'
_refine_ls_weighting_scheme calc
_refine_ls_wR_factor_gt 0.2832
_refine_ls_wR_factor_ref 0.2949
_reflns_Friedel_coverage 0.000
_reflns_number_gt 3708
_reflns_number_total 4415
_reflns_threshold_expression 'I > 2\s(I)'
_cod_data_source_file d2ra01391f2.cif
_cod_data_source_block l-1
_cod_database_code 7245212
_shelx_shelxl_version_number 2018/3
_shelx_space_group_comment
;
The symmetry employed for this shelxl refinement is uniquely defined
by the following loop, which should always be used as a source of
symmetry information in preference to the above space-group names.
They are only intended as comments.
;
_shelx_estimated_absorpt_t_max 0.833
_shelx_estimated_absorpt_t_min 0.682
_reflns_odcompleteness_completeness 93.62
_reflns_odcompleteness_iscentric 1
_reflns_odcompleteness_theta 74.33
_olex2_refinement_description
;
1. Fixed Uiso
 At 1.2 times of:
  All C(H) groups, All C(H,H) groups, All N(H) groups
 At 1.5 times of:
  All C(H,H,H) groups, All O(H) groups, All O(H,H) groups
2. Restrained distances
 H1-H22
 2 with sigma of 0.01
3. Uiso/Uaniso restraints and constraints
C21 \\sim C22 \\sim N5 \\sim C26 \\sim C24 \\sim C25: within 1.7A with sigma of
0.02 and sigma for terminal atoms of 0.04
4. Others
 Fixed Sof: O5(0.75) H5A(0.75) H5B(0.75) O8(0.75) H8(0.75) O6(0.75) H6A(0.75)
 H6B(0.75) C27(0.75) H27A(0.75) H27B(0.75) C28(0.75) H28A(0.75) H28B(0.75)
 H28C(0.75)
5.a Free rotating group:
 O5(H5A,H5B), O6(H6A,H6B)
5.b Secondary CH2 refined with riding coordinates:
 C27(H27A,H27B)
5.c Aromatic/amide H refined with riding coordinates:
 N3(H3), N4(H4), C3(H3A), C5(H5), C6(H6), C9(H9), C12(H12), C13(H13), C14(H14),
  N2(H2), C16(H16), C17(H17), C18(H18), N1(H1), C22(H22), C24(H24), C25(H25),
 C26(H26)
5.d Idealised Me refined as rotating group:
 C28(H28A,H28B,H28C)
5.e Idealised tetrahedral OH refined as rotating group:
 O8(H8)
;
_olex2_submission_special_instructions 'No special instructions were received'
_oxdiff_exptl_absorpt_empirical_details
;
Empirical correction (ABSPACK) includes:
- Absorption correction using spherical harmonics
- Frame scaling
;
_oxdiff_exptl_absorpt_empirical_full_max 3.468
_oxdiff_exptl_absorpt_empirical_full_min 0.449

loop_
_space_group_symop_operation_xyz
'x, y, z'
'-x+1/2, y+1/2, -z+1/2'
'-x, -y, -z'
'x-1/2, -y-1/2, z-1/2'

loop_
_atom_site_label
_atom_site_type_symbol
_atom_site_fract_x
_atom_site_fract_y
_atom_site_fract_z
_atom_site_U_iso_or_equiv
_atom_site_adp_type
_atom_site_occupancy
_atom_site_site_symmetry_order
_atom_site_calc_flag
_atom_site_refinement_flags_posn
_atom_site_refinement_flags_adp
_atom_site_refinement_flags_occupancy
_atom_site_disorder_assembly
_atom_site_disorder_group
O4 O 0.2468(3) 0.17582(6) 0.8194(3) 0.0275(6) Uani 1 1 d . . . . .
N6 N 0.2288(4) 0.25950(8) 1.1394(3) 0.0267(7) Uani 1 1 d . . . . .
C2 C 0.1232(4) 0.19602(9) 0.8230(3) 0.0222(7) Uani 1 1 d . . . . .
N3 N 0.0213(4) 0.17488(8) 0.5880(3) 0.0281(7) Uani 1 1 d . . . . .
H3 H 0.015870 0.150574 0.590229 0.034 Uiso 1 1 calc R . . . .
N4 N 0.0039(4) 0.19586(8) 0.7180(3) 0.0260(7) Uani 1 1 d . . . . .
H4 H -0.086472 0.209117 0.731067 0.031 Uiso 1 1 calc R . . . .
O3 O 0.0668(3) 0.22671(7) 0.4507(3) 0.0303(6) Uani 1 1 d . . . . .
C3 C -0.0548(4) 0.23950(10) 0.9779(4) 0.0266(8) Uani 1 1 d . . . . .
H3A H -0.151736 0.232910 0.922833 0.032 Uiso 1 1 calc R . . . .
C4 C 0.0970(4) 0.22334(9) 0.9463(3) 0.0218(7) Uani 1 1 d . . . . .
C5 C 0.2349(4) 0.23404(9) 1.0287(4) 0.0247(7) Uani 1 1 d . . . . .
H5 H 0.338829 0.222983 1.006428 0.030 Uiso 1 1 calc R . . . .
C6 C -0.0619(5) 0.26552(11) 1.0919(4) 0.0309(8) Uani 1 1 d . . . . .
H6 H -0.164089 0.277034 1.116575 0.037 Uiso 1 1 calc R . . . .
C7 C 0.0470(4) 0.19332(10) 0.4582(4) 0.0261(8) Uani 1 1 d . . . . .
C8 C -0.1052(5) 0.16703(10) 0.2333(4) 0.0312(8) Uani 1 1 d . . . . .
C9 C 0.0816(5) 0.27440(10) 1.1688(4) 0.0288(8) Uani 1 1 d . . . . .
H9 H 0.075042 0.292119 1.247114 0.035 Uiso 1 1 calc R . . . .
C10 C -0.1078(5) 0.14323(10) 0.1048(4) 0.0352(9) Uani 1 1 d . . . . .
C11 C 0.0427(5) 0.16860(10) 0.3222(4) 0.0288(8) Uani 1 1 d . . . . .
O2 O -0.0649(6) 0.06819(9) -0.0504(4) 0.0702(12) Uani 1 1 d . . . . .
O1 O -0.0026(5) 0.09810(8) -0.4250(4) 0.0603(10) Uani 1 1 d . . . . .
C12 C -0.2471(5) 0.18799(11) 0.2672(4) 0.0353(9) Uani 1 1 d . . . . .
H12 H -0.246175 0.203441 0.353267 0.042 Uiso 1 1 calc R . . . .
C13 C 0.1797(5) 0.14911(11) 0.2853(4) 0.0384(9) Uani 1 1 d . . . . .
H13 H 0.276858 0.150829 0.345842 0.046 Uiso 1 1 calc R . . . .
C14 C -0.2574(6) 0.14279(11) 0.0162(4) 0.0446(11) Uani 1 1 d . . . . .
H14 H -0.262548 0.127389 -0.069910 0.054 Uiso 1 1 calc R . . . .
N2 N 0.1522(6) 0.09978(10) -0.1567(4) 0.0526(11) Uani 1 1 d . . . . .
H2 H 0.212494 0.120074 -0.155033 0.063 Uiso 1 1 calc R . . . .
C15 C 0.0370(6) 0.12293(11) 0.0716(4) 0.0399(10) Uani 1 1 d . . . . .
C16 C -0.3870(6) 0.18660(12) 0.1786(5) 0.0433(10) Uani 1 1 d . . . . .
H16 H -0.481053 0.201169 0.203080 0.052 Uiso 1 1 calc R . . . .
C17 C -0.3911(6) 0.16354(12) 0.0512(5) 0.0452(11) Uani 1 1 d . . . . .
H17 H -0.487883 0.162616 -0.010072 0.054 Uiso 1 1 calc R . . . .
C18 C 0.1792(6) 0.12606(12) 0.1563(5) 0.0434(10) Uani 1 1 d . . . . .
H18 H 0.276546 0.112931 0.128922 0.052 Uiso 1 1 calc R . . . .
C19 C 0.0981(6) 0.07422(10) -0.3949(4) 0.0402(10) Uani 1 1 d . . . . .
C20 C 0.0309(7) 0.09437(12) -0.0512(4) 0.0484(12) Uani 1 1 d . . . . .
N1 N 0.1787(6) 0.07332(10) -0.2648(4) 0.0556(12) Uani 1 1 d . . . . .
H1 H 0.250532 0.055470 -0.247307 0.067 Uiso 1 1 calc DR . . . .
C21 C 0.1392(7) 0.04420(12) -0.5042(5) 0.0481(11) Uani 1 1 d . U . . .
C22 C 0.2495(8) 0.01515(12) -0.4730(6) 0.0593(13) Uani 1 1 d . U . . .
H22 H 0.299657 0.014847 -0.376457 0.071 Uiso 1 1 calc DR . . . .
N5 N 0.2902(7) -0.01194(13) -0.5659(6) 0.0726(14) Uani 1 1 d . U . . .
C24 C 0.1118(11) 0.01598(17) -0.7455(6) 0.0789(19) Uani 1 1 d . U . . .
H24 H 0.067307 0.015550 -0.844257 0.095 Uiso 1 1 calc R . . . .
C25 C 0.0671(9) 0.04451(14) -0.6438(5) 0.0648(15) Uani 1 1 d . U . . .
H25 H -0.010253 0.063164 -0.671623 0.078 Uiso 1 1 calc R . . . .
C26 C 0.2191(9) -0.01055(16) -0.6990(7) 0.0721(17) Uani 1 1 d . U . . .
H26 H 0.245079 -0.029686 -0.767822 0.087 Uiso 1 1 calc R . . . .
O5 O -0.3764(8) 0.04838(13) 0.0998(6) 0.0647(14) Uani 0.75 1 d . . P . .
H5A H -0.386499 0.055183 0.192709 0.097 Uiso 0.75 1 d G . P . .
H5B H -0.284493 0.058701 0.070748 0.097 Uiso 0.75 1 d G . P . .
O8 O -0.4452(8) 0.06906(13) 0.3876(6) 0.0698(15) Uani 0.75 1 d . . P . .
H8 H -0.413661 0.053464 0.451450 0.105 Uiso 0.75 1 calc GR . P . .
O6 O 0.3753(10) 0.02791(15) -0.1021(7) 0.086(2) Uani 0.75 1 d . . P . .
H6A H 0.438987 0.035582 -0.029309 0.129 Uiso 0.75 1 d G . P . .
H6B H 0.385422 0.003956 -0.100593 0.129 Uiso 0.75 1 d G . P . .
C27 C -0.3941(11) 0.10317(18) 0.4297(9) 0.0638(19) Uani 0.75 1 d . . P . .
H27A H -0.440755 0.121035 0.356634 0.077 Uiso 0.75 1 calc R . P . .
H27B H -0.271947 0.103923 0.418945 0.077 Uiso 0.75 1 calc R . P . .
C28 C -0.4343(13) 0.1174(3) 0.5850(9) 0.080(2) Uani 0.75 1 d . . P . .
H28A H -0.551557 0.124565 0.588807 0.119 Uiso 0.75 1 calc GR . P . .
H28B H -0.364791 0.138999 0.607670 0.119 Uiso 0.75 1 calc GR . P . .
H28C H -0.412527 0.097961 0.658902 0.119 Uiso 0.75 1 calc GR . P . .

loop_
_atom_site_aniso_label
_atom_site_aniso_U_11
_atom_site_aniso_U_22
_atom_site_aniso_U_33
_atom_site_aniso_U_23
_atom_site_aniso_U_13
_atom_site_aniso_U_12
O4 0.0334(14) 0.0278(12) 0.0213(12) -0.0010(9) -0.0039(10) 0.0051(10)
N6 0.0321(16) 0.0298(15) 0.0181(13) -0.0034(11) -0.0054(12) -0.0027(12)
C2 0.0315(18) 0.0200(15) 0.0151(15) 0.0015(12) -0.0031(13) -0.0006(13)
N3 0.0452(18) 0.0257(14) 0.0134(13) -0.0046(11) -0.0043(12) 0.0015(12)
N4 0.0359(16) 0.0274(14) 0.0147(13) -0.0051(11) -0.0071(11) 0.0055(12)
O3 0.0335(14) 0.0307(14) 0.0266(13) 0.0004(10) -0.0028(10) -0.0066(10)
C3 0.0248(17) 0.0352(18) 0.0195(16) -0.0011(13) -0.0046(13) 0.0014(14)
C4 0.0283(17) 0.0217(15) 0.0152(15) 0.0010(12) -0.0037(13) 0.0004(13)
C5 0.0259(17) 0.0290(17) 0.0192(15) -0.0025(13) -0.0043(13) 0.0016(13)
C6 0.0303(19) 0.041(2) 0.0215(17) -0.0081(15) -0.0020(14) 0.0093(15)
C7 0.0267(18) 0.0349(19) 0.0168(16) -0.0022(13) -0.0039(13) -0.0020(14)
C8 0.045(2) 0.0317(18) 0.0166(16) 0.0019(13) -0.0086(15) -0.0098(16)
C9 0.040(2) 0.0308(18) 0.0157(15) -0.0033(13) -0.0024(14) 0.0012(15)
C10 0.054(2) 0.0305(19) 0.0209(17) 0.0022(14) -0.0082(16) -0.0091(17)
C11 0.039(2) 0.0296(17) 0.0176(16) -0.0028(13) -0.0026(14) -0.0036(15)
O2 0.130(4) 0.0397(18) 0.0407(18) -0.0095(14) -0.004(2) -0.026(2)
O1 0.084(3) 0.0312(15) 0.066(2) -0.0111(14) -0.0222(19) 0.0137(16)
C12 0.038(2) 0.041(2) 0.0268(18) 0.0036(15) -0.0101(16) -0.0067(17)
C13 0.047(2) 0.044(2) 0.0236(18) -0.0079(16) -0.0031(16) -0.0006(18)
C14 0.075(3) 0.037(2) 0.0216(18) 0.0027(15) -0.0200(19) -0.021(2)
N2 0.091(3) 0.0327(18) 0.0339(19) -0.0148(15) -0.004(2) 0.0053(19)
C15 0.068(3) 0.033(2) 0.0185(17) -0.0020(15) -0.0034(18) -0.0105(19)
C16 0.045(2) 0.049(2) 0.036(2) 0.0048(18) -0.0179(18) -0.0046(19)
C17 0.051(3) 0.048(2) 0.036(2) 0.0071(18) -0.0206(19) -0.010(2)
C18 0.058(3) 0.043(2) 0.029(2) -0.0085(17) 0.0045(19) 0.003(2)
C19 0.066(3) 0.0258(19) 0.0288(19) -0.0032(15) -0.0010(19) 0.0048(18)
C20 0.084(4) 0.037(2) 0.0245(19) -0.0057(17) -0.003(2) -0.001(2)
N1 0.092(3) 0.0370(19) 0.0371(19) -0.0170(16) -0.012(2) 0.024(2)
C21 0.078(3) 0.034(2) 0.032(2) -0.0059(17) 0.005(2) -0.003(2)
C22 0.086(4) 0.039(2) 0.053(3) -0.012(2) 0.004(3) 0.010(2)
N5 0.103(4) 0.052(2) 0.063(3) -0.024(2) 0.011(3) 0.005(2)
C24 0.139(6) 0.070(4) 0.028(2) -0.013(2) -0.001(3) -0.020(4)
C25 0.110(5) 0.047(3) 0.037(2) -0.005(2) -0.010(3) -0.003(3)
C26 0.106(5) 0.049(3) 0.061(3) -0.013(3) 0.022(3) -0.006(3)
O5 0.095(4) 0.050(3) 0.049(3) -0.005(2) -0.006(3) -0.011(3)
O8 0.106(4) 0.047(3) 0.056(3) 0.003(2) -0.012(3) 0.007(3)
O6 0.134(6) 0.055(3) 0.069(4) -0.001(3) -0.049(4) 0.018(3)
C27 0.072(5) 0.042(3) 0.077(5) 0.003(3) -0.015(4) 0.009(3)
C28 0.093(6) 0.082(5) 0.064(5) -0.011(4) 0.004(4) 0.015(5)

loop_
_atom_type_symbol
_atom_type_description
_atom_type_scat_dispersion_real
_atom_type_scat_dispersion_imag
_atom_type_scat_source
C C 0.0181 0.0091 'International Tables Vol C Tables 4.2.6.8 and 6.1.1.4'
H H 0.0000 0.0000 'International Tables Vol C Tables 4.2.6.8 and 6.1.1.4'
N N 0.0311 0.0180 'International Tables Vol C Tables 4.2.6.8 and 6.1.1.4'
O O 0.0492 0.0322 'International Tables Vol C Tables 4.2.6.8 and 6.1.1.4'

loop_
_geom_angle_atom_site_label_1
_geom_angle_atom_site_label_2
_geom_angle_atom_site_label_3
_geom_angle
_geom_angle_site_symmetry_1
_geom_angle_site_symmetry_3
_geom_angle_publ_flag
C9 N6 C5 117.2(3) . . ?
O4 C2 N4 123.7(3) . . ?
O4 C2 C4 121.8(3) . . ?
N4 C2 C4 114.5(3) . . ?
N4 N3 H3 121.2 . . ?
C7 N3 H3 121.2 . . ?
C7 N3 N4 117.5(3) . . ?
C2 N4 N3 120.6(3) . . ?
C2 N4 H4 119.7 . . ?
N3 N4 H4 119.7 . . ?
C4 C3 H3A 120.8 . . ?
C4 C3 C6 118.4(3) . . ?
C6 C3 H3A 120.8 . . ?
C3 C4 C2 123.9(3) . . ?
C5 C4 C2 117.3(3) . . ?
C5 C4 C3 118.7(3) . . ?
N6 C5 C4 123.1(3) . . ?
N6 C5 H5 118.5 . . ?
C4 C5 H5 118.5 . . ?
C3 C6 H6 120.5 . . ?
C9 C6 C3 119.0(3) . . ?
C9 C6 H6 120.5 . . ?
N3 C7 C11 113.3(3) . . ?
O3 C7 N3 123.7(3) . . ?
O3 C7 C11 122.9(3) . . ?
C11 C8 C10 118.4(4) . . ?
C12 C8 C10 119.3(3) . . ?
C12 C8 C11 122.3(3) . . ?
N6 C9 C6 123.5(3) . . ?
N6 C9 H9 118.2 . . ?
C6 C9 H9 118.2 . . ?
C8 C10 C14 117.0(4) . . ?
C15 C10 C8 118.3(4) . . ?
C15 C10 C14 124.7(4) . . ?
C8 C11 C7 119.0(3) . . ?
C13 C11 C7 119.5(3) . . ?
C13 C11 C8 121.5(3) . . ?
C8 C12 H12 119.3 . . ?
C16 C12 C8 121.4(4) . . ?
C16 C12 H12 119.3 . . ?
C11 C13 H13 119.8 . . ?
C11 C13 C18 120.4(4) . . ?
C18 C13 H13 119.8 . . ?
C10 C14 H14 118.9 . . ?
C17 C14 C10 122.2(4) . . ?
C17 C14 H14 118.9 . . ?
C20 N2 H2 120.1 . . ?
C20 N2 N1 119.7(4) . . ?
N1 N2 H2 120.1 . . ?
C10 C15 C20 119.2(4) . . ?
C18 C15 C10 121.9(3) . . ?
C18 C15 C20 118.7(4) . . ?
C12 C16 H16 120.0 . . ?
C12 C16 C17 120.1(4) . . ?
C17 C16 H16 120.0 . . ?
C14 C17 C16 120.1(4) . . ?
C14 C17 H17 120.0 . . ?
C16 C17 H17 120.0 . . ?
C13 C18 H18 120.3 . . ?
C15 C18 C13 119.5(4) . . ?
C15 C18 H18 120.3 . . ?
O1 C19 N1 122.2(4) . . ?
O1 C19 C21 121.4(4) . . ?
N1 C19 C21 116.3(4) . . ?
O2 C20 N2 124.5(4) . . ?
O2 C20 C15 122.9(4) . . ?
N2 C20 C15 112.5(4) . . ?
N2 N1 H1 119.4 . . ?
C19 N1 N2 121.3(4) . . ?
C19 N1 H1 119.4 . . ?
C22 C21 C19 123.7(4) . . ?
C25 C21 C19 119.5(5) . . ?
C25 C21 C22 116.8(4) . . ?
C21 C22 H22 117.0 . . ?
N5 C22 C21 126.0(5) . . ?
N5 C22 H22 117.0 . . ?
C26 N5 C22 115.4(5) . . ?
C25 C24 H24 120.6 . . ?
C26 C24 H24 120.6 . . ?
C26 C24 C25 118.8(5) . . ?
C21 C25 C24 117.8(6) . . ?
C21 C25 H25 121.1 . . ?
C24 C25 H25 121.1 . . ?
N5 C26 C24 125.2(5) . . ?
N5 C26 H26 117.4 . . ?
C24 C26 H26 117.4 . . ?
H5A O5 H5B 104.4 . . ?
C27 O8 H8 109.5 . . ?
H6A O6 H6B 104.5 . . ?
O8 C27 H27A 107.4 . . ?
O8 C27 H27B 107.4 . . ?
O8 C27 C28 119.8(7) . . ?
H27A C27 H27B 106.9 . . ?
C28 C27 H27A 107.4 . . ?
C28 C27 H27B 107.4 . . ?
C27 C28 H28A 109.5 . . ?
C27 C28 H28B 109.5 . . ?
C27 C28 H28C 109.5 . . ?
H28A C28 H28B 109.5 . . ?
H28A C28 H28C 109.5 . . ?
H28B C28 H28C 109.5 . . ?

loop_
_geom_bond_atom_site_label_1
_geom_bond_atom_site_label_2
_geom_bond_distance
_geom_bond_site_symmetry_2
_geom_bond_publ_flag
O4 C2 1.236(4) . ?
N6 C5 1.352(4) . ?
N6 C9 1.331(5) . ?
C2 N4 1.338(4) . ?
C2 C4 1.496(4) . ?
N3 H3 0.8800 . ?
N3 N4 1.395(4) . ?
N3 C7 1.354(4) . ?
N4 H4 0.8800 . ?
O3 C7 1.220(4) . ?
C3 H3A 0.9500 . ?
C3 C4 1.386(5) . ?
C3 C6 1.388(5) . ?
C4 C5 1.384(5) . ?
C5 H5 0.9500 . ?
C6 H6 0.9500 . ?
C6 C9 1.378(5) . ?
C7 C11 1.509(4) . ?
C8 C10 1.435(5) . ?
C8 C11 1.428(5) . ?
C8 C12 1.406(6) . ?
C9 H9 0.9500 . ?
C10 C14 1.438(6) . ?
C10 C15 1.411(6) . ?
C11 C13 1.353(6) . ?
O2 C20 1.221(6) . ?
O1 C19 1.213(5) . ?
C12 H12 0.9500 . ?
C12 C16 1.373(6) . ?
C13 H13 0.9500 . ?
C13 C18 1.422(5) . ?
C14 H14 0.9500 . ?
C14 C17 1.351(7) . ?
N2 H2 0.8800 . ?
N2 C20 1.376(7) . ?
N2 N1 1.377(5) . ?
C15 C18 1.373(6) . ?
C15 C20 1.507(5) . ?
C16 H16 0.9500 . ?
C16 C17 1.411(6) . ?
C17 H17 0.9500 . ?
C18 H18 0.9500 . ?
C19 N1 1.327(6) . ?
C19 C21 1.499(6) . ?
N1 H1 0.8800 . ?
C21 C22 1.402(7) . ?
C21 C25 1.371(7) . ?
C22 H22 0.9500 . ?
C22 N5 1.327(6) . ?
N5 C26 1.316(8) . ?
C24 H24 0.9500 . ?
C24 C25 1.423(8) . ?
C24 C26 1.354(10) . ?
C25 H25 0.9500 . ?
C26 H26 0.9500 . ?
O5 H5A 0.8698 . ?
O5 H5B 0.8707 . ?
O8 H8 0.8400 . ?
O8 C27 1.353(9) . ?
O6 H6A 0.8707 . ?
O6 H6B 0.8698 . ?
C27 H27A 0.9900 . ?
C27 H27B 0.9900 . ?
C27 C28 1.518(11) . ?
C28 H28A 0.9800 . ?
C28 H28B 0.9800 . ?
C28 H28C 0.9800 . ?

loop_
_geom_torsion_atom_site_label_1
_geom_torsion_atom_site_label_2
_geom_torsion_atom_site_label_3
_geom_torsion_atom_site_label_4
_geom_torsion
_geom_torsion_site_symmetry_1
_geom_torsion_site_symmetry_2
_geom_torsion_site_symmetry_3
_geom_torsion_site_symmetry_4
_geom_torsion_publ_flag
O4 C2 N4 N3 -6.5(5) . . . . ?
O4 C2 C4 C3 -162.5(3) . . . . ?
O4 C2 C4 C5 20.3(5) . . . . ?
C2 C4 C5 N6 177.6(3) . . . . ?
N3 C7 C11 C8 99.5(4) . . . . ?
N3 C7 C11 C13 -82.0(4) . . . . ?
N4 C2 C4 C3 18.4(5) . . . . ?
N4 C2 C4 C5 -158.8(3) . . . . ?
N4 N3 C7 O3 5.2(5) . . . . ?
N4 N3 C7 C11 -172.8(3) . . . . ?
O3 C7 C11 C8 -78.5(5) . . . . ?
O3 C7 C11 C13 100.0(4) . . . . ?
C3 C4 C5 N6 0.2(5) . . . . ?
C3 C6 C9 N6 0.4(6) . . . . ?
C4 C2 N4 N3 172.6(3) . . . . ?
C4 C3 C6 C9 0.2(5) . . . . ?
C5 N6 C9 C6 -0.7(5) . . . . ?
C6 C3 C4 C2 -177.7(3) . . . . ?
C6 C3 C4 C5 -0.5(5) . . . . ?
C7 N3 N4 C2 -109.1(4) . . . . ?
C7 C11 C13 C18 -179.1(4) . . . . ?
C8 C10 C14 C17 -0.3(6) . . . . ?
C8 C10 C15 C18 -1.5(6) . . . . ?
C8 C10 C15 C20 172.7(3) . . . . ?
C8 C11 C13 C18 -0.6(6) . . . . ?
C8 C12 C16 C17 0.6(6) . . . . ?
C9 N6 C5 C4 0.4(5) . . . . ?
C10 C8 C11 C7 -179.6(3) . . . . ?
C10 C8 C11 C13 1.9(5) . . . . ?
C10 C8 C12 C16 -1.1(6) . . . . ?
C10 C14 C17 C16 -0.1(6) . . . . ?
C10 C15 C18 C13 2.8(6) . . . . ?
C10 C15 C20 O2 -58.2(6) . . . . ?
C10 C15 C20 N2 126.1(4) . . . . ?
C11 C8 C10 C14 -178.9(3) . . . . ?
C11 C8 C10 C15 -0.8(5) . . . . ?
C11 C8 C12 C16 178.7(4) . . . . ?
C11 C13 C18 C15 -1.8(6) . . . . ?
O1 C19 N1 N2 -0.2(8) . . . . ?
O1 C19 C21 C22 -177.3(5) . . . . ?
O1 C19 C21 C25 2.9(8) . . . . ?
C12 C8 C10 C14 0.9(5) . . . . ?
C12 C8 C10 C15 179.0(3) . . . . ?
C12 C8 C11 C7 0.6(5) . . . . ?
C12 C8 C11 C13 -177.9(4) . . . . ?
C12 C16 C17 C14 0.0(6) . . . . ?
C14 C10 C15 C18 176.4(4) . . . . ?
C14 C10 C15 C20 -9.4(6) . . . . ?
C15 C10 C14 C17 -178.3(4) . . . . ?
C18 C15 C20 O2 116.2(6) . . . . ?
C18 C15 C20 N2 -59.5(5) . . . . ?
C19 C21 C22 N5 -179.8(5) . . . . ?
C19 C21 C25 C24 178.7(5) . . . . ?
C20 N2 N1 C19 90.0(6) . . . . ?
C20 C15 C18 C13 -171.4(4) . . . . ?
N1 N2 C20 O2 -4.6(8) . . . . ?
N1 N2 C20 C15 171.0(4) . . . . ?
N1 C19 C21 C22 3.2(7) . . . . ?
N1 C19 C21 C25 -176.6(5) . . . . ?
C21 C19 N1 N2 179.2(4) . . . . ?
C21 C22 N5 C26 0.3(9) . . . . ?
C22 C21 C25 C24 -1.1(8) . . . . ?
C22 N5 C26 C24 0.5(10) . . . . ?
C25 C21 C22 N5 0.0(9) . . . . ?
C25 C24 C26 N5 -1.6(11) . . . . ?
C26 C24 C25 C21 1.8(10) . . . . ?
